data_2232531
loop_
_publ_author_name
'Betz, Richard'
'Gerber, Thomas'
'Hosten, Eric'
'Dayananda, Alaloor S.'
'Yathirajan, Hemmige S.'
'Thomas, Saji'

_publ_section_title
;
 Paliperidone:
 3-{2-[4-(6-fluoro-1,2-benzoxazol-3-yl)piperidin-1-yl]ethyl}-9-hydroxy-2-methyl-1,6,7,8,9,9a-hexahydropyrido[1,2-<i>a</i>]pyrimidin-4-one
;
_journal_coeditor_code ZL2406
_journal_issue 11
_journal_name_full 'Acta Crystallographica Section E'
_journal_page_first o2945
_journal_page_last o2946
_journal_paper_doi 10.1107/S160053681104164X
_journal_volume 67
_journal_year 2011
_chemical_formula_iupac 'C23 H27 F N4 O3'
_chemical_formula_moiety 'C23 H27 F N4 O3'
_chemical_formula_sum 'C23 H27 F N4 O3'
_chemical_formula_weight 426.49
_chemical_melting_point_gt 431
_chemical_melting_point_lt 433
_chemical_name_common paliperidone
_chemical_name_systematic
;
3-{2-[4-(6-fluoro-1,2-benzoxazol-3-yl)piperidin-1-yl]ethyl}-9-
hydroxy-2-methyl-1,6,7,8,9,9a-hexahydropyrido[1,2-<i>a</i>]pyrimidin-4-one
;
_space_group_IT_number 14
_symmetry_cell_setting monoclinic
_symmetry_space_group_name_Hall '-P 2ybc'
_symmetry_space_group_name_H-M 'P 1 21/c 1'
_atom_sites_solution_hydrogens geom
_atom_sites_solution_primary direct
_atom_sites_solution_secondary difmap
_audit_creation_method SHELXL-97
_cell_angle_alpha 90.00
_cell_angle_beta 113.8570(10)
_cell_angle_gamma 90.00
_cell_formula_units_Z 4
_cell_length_a 6.85370(10)
_cell_length_b 21.5613(5)
_cell_length_c 15.3472(3)
_cell_measurement_reflns_used 8433
_cell_measurement_temperature 200(2)
_cell_measurement_theta_max 28.26
_cell_measurement_theta_min 2.38
_cell_volume 2074.15(7)
_computing_cell_refinement 'SAINT (Bruker, 2010)'
_computing_data_collection 'APEX2 (Bruker, 2010)'
_computing_data_reduction 'SAINT (Bruker, 2010)'
_computing_molecular_graphics 'ORTEP-3 (Farrugia, 1997) and Mercury (Macrae <i>et al.</i>, 2008)'
_computing_publication_material 'SHELXL97 (Sheldrick, 2008) and PLATON (Spek, 2009)'
_computing_structure_refinement 'SHELXL97 (Sheldrick, 2008)'
_computing_structure_solution 'SHELXS97 (Sheldrick, 2008)'
_diffrn_ambient_temperature 200(2)
_diffrn_measured_fraction_theta_full 0.995
_diffrn_measured_fraction_theta_max 0.995
_diffrn_measurement_device_type 'Bruker APEXII CCD'
_diffrn_measurement_method '\f and \w'
_diffrn_radiation_monochromator graphite
_diffrn_radiation_source 'fine-focus sealed tube'
_diffrn_radiation_type MoK\a
_diffrn_radiation_wavelength 0.71073
_diffrn_reflns_av_R_equivalents 0.0153
_diffrn_reflns_av_sigmaI/netI 0.0164
_diffrn_reflns_limit_h_max 5
_diffrn_reflns_limit_h_min -9
_diffrn_reflns_limit_k_max 28
_diffrn_reflns_limit_k_min -28
_diffrn_reflns_limit_l_max 20
_diffrn_reflns_limit_l_min -19
_diffrn_reflns_number 19267
_diffrn_reflns_theta_full 28.30
_diffrn_reflns_theta_max 28.30
_diffrn_reflns_theta_min 1.89
_exptl_absorpt_coefficient_mu 0.098
_exptl_absorpt_correction_T_max 1.0000
_exptl_absorpt_correction_T_min 0.9442
_exptl_absorpt_correction_type multi-scan
_exptl_absorpt_process_details
;
(SADABS; Bruker, 2008)
;
_exptl_crystal_colour colourless
_exptl_crystal_density_diffrn 1.366
_exptl_crystal_density_method 'not measured'
_exptl_crystal_description platelet
_exptl_crystal_F_000 904
_exptl_crystal_size_max 0.519
_exptl_crystal_size_mid 0.372
_exptl_crystal_size_min 0.232
_refine_diff_density_max 0.390
_refine_diff_density_min -0.299
_refine_ls_extinction_method none
_refine_ls_goodness_of_fit_ref 1.069
_refine_ls_hydrogen_treatment constr
_refine_ls_matrix_type full
_refine_ls_number_parameters 291
_refine_ls_number_reflns 5138
_refine_ls_number_restraints 3
_refine_ls_restrained_S_all 1.070
_refine_ls_R_factor_all 0.0579
_refine_ls_R_factor_gt 0.0446
_refine_ls_shift/su_max 0.000
_refine_ls_shift/su_mean 0.000
_refine_ls_structure_factor_coef Fsqd
_refine_ls_weighting_details 'calc w=1/[\s^2^(Fo^2^)+(0.0609P)^2^+0.7502P] where P=(Fo^2^+2Fc^2^)/3'
_refine_ls_weighting_scheme calc
_refine_ls_wR_factor_gt 0.1191
_refine_ls_wR_factor_ref 0.1295
_reflns_number_gt 4130
_reflns_number_total 5138
_reflns_threshold_expression I>2sigma(I)
_cod_data_source_file zl2406.cif
_cod_data_source_block I
_cod_original_sg_symbol_H-M 'P 21/c'
_cod_database_code 2232531
_cod_database_fobs_code 2232531

loop_
_symmetry_equiv_pos_as_xyz
'x, y, z'
'-x, y+1/2, -z+1/2'
'-x, -y, -z'
'x, -y-1/2, z-1/2'

loop_
_atom_site_type_symbol
_atom_site_label
_atom_site_fract_x
_atom_site_fract_y
_atom_site_fract_z
_atom_site_U_iso_or_equiv
_atom_site_adp_type
_atom_site_calc_flag
_atom_site_refinement_flags
_atom_site_occupancy
_atom_site_symmetry_multiplicity
_atom_site_disorder_assembly
_atom_site_disorder_group
F F1 0.9472(2) -0.23734(5) 0.06766(8) 0.0637(3) Uani d . 1 1 . .
C C1 0.3065(2) 0.34124(6) 0.10562(9) 0.0263(3) Uani d . 1 1 . .
C C2 0.4057(3) 0.38777(13) 0.0575(3) 0.0303(5) Uani d PD 0.856(2) 1 A 1
H H2 0.5363 0.4076 0.1061 0.036 Uiso calc PR 0.856(2) 1 A 1
O O1 0.4566(2) 0.35414(7) -0.00902(10) 0.0441(4) Uani d PD 0.856(2) 1 A 1
H H1 0.5676 0.3332 0.0197 0.066 Uiso calc PR 0.856(2) 1 A 1
C C2B 0.371(2) 0.3800(9) 0.0602(19) 0.0303(5) Uani d PD 0.144(2) 1 A 2
H H2B 0.3836 0.3531 0.0096 0.036 Uiso calc PR 0.144(2) 1 A 2
O O1B 0.5863(13) 0.4016(4) 0.1090(6) 0.0441(4) Uani d PD 0.144(2) 1 A 2
H H1B 0.6707 0.3714 0.1204 0.066 Uiso calc PRD 0.144(2) 1 A 2
O O2 -0.19649(16) 0.28148(5) 0.07163(8) 0.0385(3) Uani d . 1 1 A .
O O3 0.98743(17) -0.07016(5) 0.27657(8) 0.0355(2) Uani d . 1 1 . .
N N1 0.09124(17) 0.33395(5) 0.07005(8) 0.0243(2) Uani d . 1 1 A .
N N2 0.43993(18) 0.30815(6) 0.17546(9) 0.0304(3) Uani d . 1 1 A .
N N3 0.19463(19) 0.10440(5) 0.16460(8) 0.0297(3) Uani d . 1 1 . .
N N4 0.8250(2) -0.02973(6) 0.27986(10) 0.0358(3) Uani d . 1 1 . .
C C3 0.2461(2) 0.43659(7) 0.00112(11) 0.0352(3) Uani d D 1 1 . .
H H3A 0.2185 0.4652 0.0453 0.042 Uiso calc R 1 1 A 1
H H3B 0.3052 0.4611 -0.0371 0.042 Uiso calc R 1 1 A 1
C C4 0.0400(2) 0.40636(7) -0.06404(10) 0.0343(3) Uani d . 1 1 A .
H H4A -0.0587 0.4382 -0.1050 0.041 Uiso calc R 1 1 . .
H H4B 0.0687 0.3760 -0.1058 0.041 Uiso calc R 1 1 . .
C C5 -0.0608(2) 0.37407(7) -0.00587(10) 0.0310(3) Uani d . 1 1 . .
H H5A -0.1195 0.4056 0.0238 0.037 Uiso calc R 1 1 A .
H H5B -0.1811 0.3484 -0.0486 0.037 Uiso calc R 1 1 . .
C C6 -0.0004(2) 0.28750(6) 0.10498(10) 0.0257(3) Uani d . 1 1 . .
C C7 0.1457(2) 0.24916(6) 0.17907(10) 0.0256(3) Uani d . 1 1 A .
C C8 0.3594(2) 0.26122(6) 0.21256(10) 0.0283(3) Uani d . 1 1 . .
C C9 0.5251(2) 0.22464(8) 0.29070(12) 0.0410(4) Uani d . 1 1 A .
H H9A 0.6444 0.2519 0.3278 0.061 Uiso calc PR 0.68(2) 1 . .
H H9B 0.5769 0.1909 0.2629 0.061 Uiso calc PR 0.68(2) 1 . .
H H9C 0.4623 0.2073 0.3325 0.061 Uiso calc PR 0.68(2) 1 . .
H H9D 0.4780 0.1815 0.2877 0.061 Uiso calc PR 0.32(2) 1 . .
H H9E 0.5455 0.2425 0.3525 0.061 Uiso calc PR 0.32(2) 1 . .
H H9F 0.6601 0.2261 0.2830 0.061 Uiso calc PR 0.32(2) 1 . .
C C10 0.0456(2) 0.19768(6) 0.21276(11) 0.0321(3) Uani d . 1 1 . .
H H10A -0.0903 0.2126 0.2135 0.038 Uiso calc R 1 1 A .
H H10B 0.1416 0.1864 0.2788 0.038 Uiso calc R 1 1 . .
C C11 0.0019(2) 0.13990(7) 0.14944(12) 0.0365(3) Uani d . 1 1 A .
H H11A -0.1000 0.1128 0.1624 0.044 Uiso calc R 1 1 . .
H H11B -0.0659 0.1528 0.0818 0.044 Uiso calc R 1 1 . .
C C21 0.1578(3) 0.06087(7) 0.08649(12) 0.0398(4) Uani d . 1 1 . .
H H21A 0.1067 0.0839 0.0255 0.048 Uiso calc R 1 1 . .
H H21B 0.0453 0.0310 0.0833 0.048 Uiso calc R 1 1 . .
C C22 0.3598(3) 0.02553(7) 0.09942(11) 0.0370(3) Uani d . 1 1 . .
H H22A 0.4695 0.0550 0.0983 0.044 Uiso calc R 1 1 . .
H H22B 0.3286 -0.0040 0.0461 0.044 Uiso calc R 1 1 . .
C C23 0.4457(2) -0.01007(7) 0.19418(11) 0.0325(3) Uani d . 1 1 . .
H H23 0.3353 -0.0411 0.1920 0.039 Uiso calc R 1 1 . .
C C24 0.4728(3) 0.03595(7) 0.27396(11) 0.0370(3) Uani d . 1 1 . .
H H24A 0.5180 0.0134 0.3352 0.044 Uiso calc R 1 1 . .
H H24B 0.5860 0.0662 0.2794 0.044 Uiso calc R 1 1 . .
C C25 0.2667(3) 0.07031(7) 0.25493(11) 0.0371(3) Uani d . 1 1 . .
H H25A 0.1553 0.0403 0.2526 0.044 Uiso calc R 1 1 . .
H H25B 0.2889 0.0997 0.3076 0.044 Uiso calc R 1 1 . .
C C31 0.6466(2) -0.04472(6) 0.20962(10) 0.0299(3) Uani d . 1 1 . .
C C32 0.6772(2) -0.09575(6) 0.15598(10) 0.0300(3) Uani d . 1 1 . .
C C33 0.8930(2) -0.10890(6) 0.20159(10) 0.0296(3) Uani d . 1 1 . .
C C34 0.9956(3) -0.15634(7) 0.17502(11) 0.0346(3) Uani d . 1 1 . .
H H34 1.1440 -0.1646 0.2068 0.041 Uiso calc R 1 1 . .
C C35 0.8610(3) -0.19004(7) 0.09821(12) 0.0415(4) Uani d . 1 1 . .
C C36 0.6432(3) -0.17991(8) 0.04974(12) 0.0480(4) Uani d . 1 1 . .
H H36 0.5604 -0.2055 -0.0026 0.058 Uiso calc R 1 1 . .
C C37 0.5487(3) -0.13217(7) 0.07852(12) 0.0414(4) Uani d . 1 1 . .
H H37 0.4001 -0.1242 0.0465 0.050 Uiso calc R 1 1 . .

loop_
_atom_site_aniso_label
_atom_site_aniso_U_11
_atom_site_aniso_U_22
_atom_site_aniso_U_33
_atom_site_aniso_U_12
_atom_site_aniso_U_13
_atom_site_aniso_U_23
F1 0.0769(8) 0.0536(7) 0.0580(7) 0.0184(6) 0.0246(6) -0.0218(5)
C1 0.0285(7) 0.0250(6) 0.0276(6) 0.0007(5) 0.0135(5) -0.0010(5)
C2 0.0238(10) 0.0304(11) 0.0399(8) -0.0053(8) 0.0161(9) 0.0069(7)
O1 0.0381(7) 0.0552(8) 0.0450(8) 0.0164(6) 0.0231(6) 0.0159(6)
C2B 0.0238(10) 0.0304(11) 0.0399(8) -0.0053(8) 0.0161(9) 0.0069(7)
O1B 0.0381(7) 0.0552(8) 0.0450(8) 0.0164(6) 0.0231(6) 0.0159(6)
O2 0.0243(5) 0.0380(6) 0.0518(7) 0.0046(4) 0.0138(5) 0.0109(5)
O3 0.0336(5) 0.0306(5) 0.0390(6) 0.0009(4) 0.0111(4) -0.0088(4)
N1 0.0258(5) 0.0229(5) 0.0244(5) 0.0036(4) 0.0105(4) 0.0017(4)
N2 0.0257(6) 0.0310(6) 0.0342(6) 0.0010(5) 0.0118(5) 0.0038(5)
N3 0.0293(6) 0.0254(5) 0.0320(6) 0.0026(4) 0.0099(5) 0.0025(5)
N4 0.0368(7) 0.0295(6) 0.0396(7) 0.0040(5) 0.0137(6) -0.0069(5)
C3 0.0407(8) 0.0291(7) 0.0355(8) -0.0008(6) 0.0153(6) 0.0053(6)
C4 0.0366(8) 0.0336(7) 0.0306(7) 0.0041(6) 0.0114(6) 0.0057(6)
C5 0.0289(7) 0.0325(7) 0.0286(7) 0.0055(5) 0.0085(5) 0.0061(5)
C6 0.0260(6) 0.0237(6) 0.0305(6) 0.0032(5) 0.0146(5) 0.0000(5)
C7 0.0275(6) 0.0229(6) 0.0297(6) 0.0043(5) 0.0151(5) 0.0021(5)
C8 0.0280(7) 0.0271(6) 0.0300(7) 0.0037(5) 0.0118(5) 0.0020(5)
C9 0.0302(8) 0.0421(9) 0.0441(9) 0.0054(6) 0.0082(7) 0.0151(7)
C10 0.0314(7) 0.0280(7) 0.0419(8) 0.0047(5) 0.0201(6) 0.0080(6)
C11 0.0264(7) 0.0284(7) 0.0512(9) -0.0004(5) 0.0120(6) 0.0038(6)
C21 0.0369(8) 0.0350(8) 0.0362(8) 0.0028(6) 0.0031(6) -0.0050(6)
C22 0.0392(8) 0.0373(8) 0.0293(7) 0.0052(6) 0.0086(6) -0.0032(6)
C23 0.0336(7) 0.0256(6) 0.0385(8) 0.0021(5) 0.0148(6) 0.0002(5)
C24 0.0460(9) 0.0348(8) 0.0297(7) 0.0147(6) 0.0149(6) 0.0054(6)
C25 0.0453(9) 0.0310(7) 0.0407(8) 0.0096(6) 0.0233(7) 0.0089(6)
C31 0.0349(7) 0.0238(6) 0.0316(7) -0.0001(5) 0.0141(6) 0.0001(5)
C32 0.0352(7) 0.0249(6) 0.0294(7) -0.0002(5) 0.0125(6) -0.0011(5)
C33 0.0367(7) 0.0237(6) 0.0292(7) -0.0020(5) 0.0144(6) -0.0012(5)
C34 0.0396(8) 0.0301(7) 0.0367(8) 0.0040(6) 0.0182(6) 0.0000(6)
C35 0.0566(10) 0.0321(8) 0.0377(8) 0.0082(7) 0.0211(7) -0.0054(6)
C36 0.0575(11) 0.0385(9) 0.0383(9) 0.0000(8) 0.0093(8) -0.0139(7)
C37 0.0396(8) 0.0360(8) 0.0385(8) -0.0001(6) 0.0055(7) -0.0071(6)

loop_
_atom_type_symbol
_atom_type_description
_atom_type_scat_dispersion_real
_atom_type_scat_dispersion_imag
_atom_type_scat_source
C C 0.0033 0.0016 'International Tables Vol C Tables 4.2.6.8 and 6.1.1.4'
H H 0.0000 0.0000 'International Tables Vol C Tables 4.2.6.8 and 6.1.1.4'
F F 0.0171 0.0103 'International Tables Vol C Tables 4.2.6.8 and 6.1.1.4'
N N 0.0061 0.0033 'International Tables Vol C Tables 4.2.6.8 and 6.1.1.4'
O O 0.0106 0.0060 'International Tables Vol C Tables 4.2.6.8 and 6.1.1.4'

loop_
_geom_angle_atom_site_label_1
_geom_angle_atom_site_label_2
_geom_angle_atom_site_label_3
_geom_angle
C2B C1 N2 121.6(7)
C2B C1 N1 114.6(7)
N2 C1 N1 123.57(12)
N2 C1 C2 116.57(14)
N1 C1 C2 119.70(13)
O1 C2 C3 106.2(2)
O1 C2 C1 107.2(2)
C3 C2 C1 111.50(15)
O1 C2 H2 110.6
C3 C2 H2 110.6
C1 C2 H2 110.6
C1 C2B O1B 116.0(15)
C1 C2B C3 126.9(14)
O1B C2B C3 104.9(11)
C1 C2B H2B 101.6
O1B C2B H2B 101.6
C3 C2B H2B 101.6
C2B O1B H1B 109.5
C33 O3 N4 107.11(10)
C1 N1 C6 120.76(11)
C1 N1 C5 123.39(11)
C6 N1 C5 115.84(11)
C1 N2 C8 118.38(12)
C11 N3 C21 111.13(12)
C11 N3 C25 110.49(12)
C21 N3 C25 109.50(12)
C31 N4 O3 107.63(11)
C4 C3 C2 110.17(15)
C4 C3 C2B 101.3(7)
C4 C3 H3A 109.6
C2 C3 H3A 109.6
C2B C3 H3A 107.6
C4 C3 H3B 109.6
C2 C3 H3B 109.6
C2B C3 H3B 120.2
H3A C3 H3B 108.1
C5 C4 C3 109.78(12)
C5 C4 H4A 109.7
C3 C4 H4A 109.7
C5 C4 H4B 109.7
C3 C4 H4B 109.7
H4A C4 H4B 108.2
N1 C5 C4 112.96(12)
N1 C5 H5A 109.0
C4 C5 H5A 109.0
N1 C5 H5B 109.0
C4 C5 H5B 109.0
H5A C5 H5B 107.8
O2 C6 N1 119.85(12)
O2 C6 C7 124.13(12)
N1 C6 C7 116.02(11)
C8 C7 C6 119.12(12)
C8 C7 C10 125.46(12)
C6 C7 C10 115.42(12)
C7 C8 N2 122.05(12)
C7 C8 C9 123.40(13)
N2 C8 C9 114.54(12)
C8 C9 H9A 109.5
C8 C9 H9B 109.5
H9A C9 H9B 109.5
C8 C9 H9C 109.5
H9A C9 H9C 109.5
H9B C9 H9C 109.5
C8 C9 H9D 109.5
H9A C9 H9D 141.1
H9B C9 H9D 56.3
H9C C9 H9D 56.3
C8 C9 H9E 109.5
H9A C9 H9E 56.3
H9B C9 H9E 141.1
H9C C9 H9E 56.3
H9D C9 H9E 109.5
C8 C9 H9F 109.5
H9A C9 H9F 56.3
H9B C9 H9F 56.3
H9C C9 H9F 141.1
H9D C9 H9F 109.5
H9E C9 H9F 109.5
C7 C10 C11 112.43(12)
C7 C10 H10A 109.1
C11 C10 H10A 109.1
C7 C10 H10B 109.1
C11 C10 H10B 109.1
H10A C10 H10B 107.9
N3 C11 C10 113.10(12)
N3 C11 H11A 109.0
C10 C11 H11A 109.0
N3 C11 H11B 109.0
C10 C11 H11B 109.0
H11A C11 H11B 107.8
N3 C21 C22 111.62(12)
N3 C21 H21A 109.3
C22 C21 H21A 109.3
N3 C21 H21B 109.3
C22 C21 H21B 109.3
H21A C21 H21B 108.0
C21 C22 C23 110.76(13)
C21 C22 H22A 109.5
C23 C22 H22A 109.5
C21 C22 H22B 109.5
C23 C22 H22B 109.5
H22A C22 H22B 108.1
C31 C23 C24 113.02(12)
C31 C23 C22 112.03(12)
C24 C23 C22 108.06(12)
C31 C23 H23 107.8
C24 C23 H23 107.8
C22 C23 H23 107.8
C25 C24 C23 111.19(13)
C25 C24 H24A 109.4
C23 C24 H24A 109.4
C25 C24 H24B 109.4
C23 C24 H24B 109.4
H24A C24 H24B 108.0
N3 C25 C24 111.00(12)
N3 C25 H25A 109.4
C24 C25 H25A 109.4
N3 C25 H25B 109.4
C24 C25 H25B 109.4
H25A C25 H25B 108.0
N4 C31 C32 111.00(13)
N4 C31 C23 120.13(13)
C32 C31 C23 128.87(13)
C33 C32 C37 119.37(13)
C33 C32 C31 103.89(12)
C37 C32 C31 136.70(14)
O3 C33 C32 110.37(12)
O3 C33 C34 125.22(13)
C32 C33 C34 124.39(13)
C35 C34 C33 113.34(14)
C35 C34 H34 123.3
C33 C34 H34 123.3
F1 C35 C34 117.38(15)
F1 C35 C36 117.24(15)
C34 C35 C36 125.38(14)
C37 C36 C35 119.17(15)
C37 C36 H36 120.4
C35 C36 H36 120.4
C36 C37 C32 118.34(15)
C36 C37 H37 120.8
C32 C37 H37 120.8

loop_
_geom_bond_atom_site_label_1
_geom_bond_atom_site_label_2
_geom_bond_distance
F1 C35 1.3537(18)
C1 C2B 1.277(18)
C1 N2 1.3042(18)
C1 N1 1.3596(17)
C1 C2 1.556(2)
C2 O1 1.406(4)
C2 C3 1.512(3)
C2 H2 1.0000
O1 H1 0.8400
C2B O1B 1.434(16)
C2B C3 1.555(15)
C2B H2B 1.0000
O1B H1B 0.8400
O2 C6 1.2363(16)
O3 C33 1.3559(16)
O3 N4 1.4309(16)
N1 C6 1.3990(17)
N1 C5 1.4865(16)
N2 C8 1.3811(18)
N3 C11 1.4615(18)
N3 C21 1.4619(19)
N3 C25 1.4671(18)
N4 C31 1.3019(19)
C3 C4 1.509(2)
C3 H3A 0.9900
C3 H3B 0.9900
C4 C5 1.503(2)
C4 H4A 0.9900
C4 H4B 0.9900
C5 H5A 0.9900
C5 H5B 0.9900
C6 C7 1.4344(18)
C7 C8 1.3667(19)
C7 C10 1.5023(19)
C8 C9 1.4994(19)
C9 H9A 0.9800
C9 H9B 0.9800
C9 H9C 0.9800
C9 H9D 0.9800
C9 H9E 0.9800
C9 H9F 0.9800
C10 C11 1.533(2)
C10 H10A 0.9900
C10 H10B 0.9900
C11 H11A 0.9900
C11 H11B 0.9900
C21 C22 1.521(2)
C21 H21A 0.9900
C21 H21B 0.9900
C22 C23 1.536(2)
C22 H22A 0.9900
C22 H22B 0.9900
C23 C31 1.499(2)
C23 C24 1.528(2)
C23 H23 1.0000
C24 C25 1.515(2)
C24 H24A 0.9900
C24 H24B 0.9900
C25 H25A 0.9900
C25 H25B 0.9900
C31 C32 1.4392(19)
C32 C33 1.386(2)
C32 C37 1.399(2)
C33 C34 1.392(2)
C34 C35 1.374(2)
C34 H34 0.9500
C35 C36 1.390(3)
C36 C37 1.381(2)
C36 H36 0.9500
C37 H37 0.9500

loop_
_geom_hbond_atom_site_label_D
_geom_hbond_atom_site_label_H
_geom_hbond_atom_site_label_A
_geom_hbond_site_symmetry_A
_geom_hbond_distance_DH
_geom_hbond_distance_HA
_geom_hbond_distance_DA
_geom_hbond_angle_DHA
O1 H1 O2 1_655 0.84 1.86 2.6945(16) 173.7
O1B H1B O2 1_655 0.84 2.39 3.153(8) 151.7
C4 H4A N4 4_465 0.99 2.55 3.4830(19) 156.5

loop_
_geom_torsion_atom_site_label_1
_geom_torsion_atom_site_label_2
_geom_torsion_atom_site_label_3
_geom_torsion_atom_site_label_4
_geom_torsion
C2B C1 C2 O1 -86(16)
N2 C1 C2 O1 82.2(2)
N1 C1 C2 O1 -93.42(18)
C2B C1 C2 C3 30(16)
N2 C1 C2 C3 -161.95(19)
N1 C1 C2 C3 22.4(3)
N2 C1 C2B O1B -22(3)
N1 C1 C2B O1B 163.6(13)
C2 C1 C2B O1B -9(14)
N2 C1 C2B C3 -158.1(15)
N1 C1 C2B C3 27(3)
C2 C1 C2B C3 -146(18)
C2B C1 N1 C6 171.9(15)
N2 C1 N1 C6 -2.7(2)
C2 C1 N1 C6 172.62(19)
C2B C1 N1 C5 -9.0(15)
N2 C1 N1 C5 176.46(13)
C2 C1 N1 C5 -8.2(2)
C2B C1 N2 C8 -171.1(16)
N1 C1 N2 C8 3.1(2)
C2 C1 N2 C8 -172.37(19)
C33 O3 N4 C31 -0.26(15)
O1 C2 C3 C4 66.51(17)
C1 C2 C3 C4 -50.0(3)
O1 C2 C3 C2B 106(7)
C1 C2 C3 C2B -11(6)
C1 C2B C3 C4 -53(3)
O1B C2B C3 C4 167.3(14)
C1 C2B C3 C2 165(9)
O1B C2B C3 C2 25(5)
C2 C3 C4 C5 64.6(2)
C2B C3 C4 C5 57.3(11)
C1 N1 C5 C4 21.57(18)
C6 N1 C5 C4 -159.23(12)
C3 C4 C5 N1 -48.73(16)
C1 N1 C6 O2 -179.85(12)
C5 N1 C6 O2 0.92(18)
C1 N1 C6 C7 -0.04(17)
C5 N1 C6 C7 -179.26(11)
O2 C6 C7 C8 -178.03(13)
N1 C6 C7 C8 2.17(18)
O2 C6 C7 C10 2.5(2)
N1 C6 C7 C10 -177.33(11)
C6 C7 C8 N2 -1.9(2)
C10 C7 C8 N2 177.58(13)
C6 C7 C8 C9 179.06(14)
C10 C7 C8 C9 -1.5(2)
C1 N2 C8 C7 -0.7(2)
C1 N2 C8 C9 178.41(13)
C8 C7 C10 C11 -95.84(17)
C6 C7 C10 C11 83.63(15)
C21 N3 C11 C10 -164.00(13)
C25 N3 C11 C10 74.24(15)
C7 C10 C11 N3 75.21(16)
C11 N3 C21 C22 177.66(13)
C25 N3 C21 C22 -60.00(17)
N3 C21 C22 C23 58.12(17)
C21 C22 C23 C31 -179.23(12)
C21 C22 C23 C24 -54.09(17)
C31 C23 C24 C25 179.45(12)
C22 C23 C24 C25 54.90(17)
C11 N3 C25 C24 -177.07(12)
C21 N3 C25 C24 60.21(17)
C23 C24 C25 N3 -59.11(17)
O3 N4 C31 C32 0.47(16)
O3 N4 C31 C23 -179.79(12)
C24 C23 C31 N4 -7.0(2)
C22 C23 C31 N4 115.40(16)
C24 C23 C31 C32 172.73(14)
C22 C23 C31 C32 -64.91(19)
N4 C31 C32 C33 -0.51(16)
C23 C31 C32 C33 179.79(14)
N4 C31 C32 C37 176.94(18)
C23 C31 C32 C37 -2.8(3)
N4 O3 C33 C32 -0.07(15)
N4 O3 C33 C34 -178.55(13)
C37 C32 C33 O3 -177.66(13)
C31 C32 C33 O3 0.33(16)
C37 C32 C33 C34 0.8(2)
C31 C32 C33 C34 178.83(13)
O3 C33 C34 C35 177.88(14)
C32 C33 C34 C35 -0.4(2)
C33 C34 C35 F1 -179.75(14)
C33 C34 C35 C36 -0.3(2)
F1 C35 C36 C37 179.98(16)
C34 C35 C36 C37 0.5(3)
C35 C36 C37 C32 -0.1(3)
C33 C32 C37 C36 -0.6(2)
C31 C32 C37 C36 -177.72(17)
